data_4065294
loop_
_publ_author_name
'Williams, Gary L.'
'Parks, Christopher M.'
'Smith, C. Robert'
'Adams, Harry'
'Haynes, Anthony'
'Meijer, Anthony J. H. M.'
'Sunley, Glenn J.'
'Gaemers, Sander'

_publ_section_title
;
 Mechanistic Study of Rhodium/xantphos-Catalyzed Methanol Carbonylation
;
_journal_issue 22
_journal_name_full Organometallics
_journal_page_first 6166
_journal_paper_doi 10.1021/om2006968
_journal_volume 30
_journal_year 2011
_chemical_formula_sum 'C45 H42 Cl2 I O2 P2 Rh'
_chemical_formula_weight 977.44
_chemical_name_systematic
; 
 ? 
;
_space_group_IT_number 14
_symmetry_cell_setting monoclinic
_symmetry_space_group_name_Hall '-P 2yn'
_symmetry_space_group_name_H-M 'P 1 21/n 1'
_atom_sites_solution_hydrogens geom
_atom_sites_solution_primary direct
_atom_sites_solution_secondary difmap
_audit_creation_method SHELXL-97
_cell_angle_alpha 90.00
_cell_angle_beta 104.477(2)
_cell_angle_gamma 90.00
_cell_formula_units_Z 4
_cell_length_a 11.4822(10)
_cell_length_b 21.8589(19)
_cell_length_c 16.7669(15)
_cell_measurement_reflns_used 5531
_cell_measurement_temperature 150(2)
_cell_measurement_theta_max 50.798
_cell_measurement_theta_min 4.493
_cell_volume 4074.7(6)
_computing_cell_refinement 'Bruker SMART'
_computing_data_collection 'Bruker SMART'
_computing_data_reduction 'Bruker SAINT'
_computing_molecular_graphics 'Bruker SHELXTL'
_computing_publication_material 'Bruker SHELXTL'
_computing_structure_refinement 'SHELXL-97 (Sheldrick, 1997)'
_computing_structure_solution 'SHELXS-97 (Sheldrick, 1990)'
_diffrn_ambient_temperature 150(2)
_diffrn_detector_area_resol_mean 100
_diffrn_measured_fraction_theta_full 0.987
_diffrn_measured_fraction_theta_max 0.987
_diffrn_measurement_device_type 'Bruker SMART1000'
_diffrn_measurement_method '\w scans'
_diffrn_radiation_monochromator graphite
_diffrn_radiation_source 'fine-focus sealed tube'
_diffrn_radiation_type MoK\a
_diffrn_radiation_wavelength 0.71073
_diffrn_reflns_av_R_equivalents 0.1209
_diffrn_reflns_av_sigmaI/netI 0.1243
_diffrn_reflns_limit_h_max 14
_diffrn_reflns_limit_h_min -14
_diffrn_reflns_limit_k_max 28
_diffrn_reflns_limit_k_min -28
_diffrn_reflns_limit_l_max 21
_diffrn_reflns_limit_l_min -21
_diffrn_reflns_number 46315
_diffrn_reflns_theta_full 27.59
_diffrn_reflns_theta_max 27.59
_diffrn_reflns_theta_min 1.56
_diffrn_standards_decay_% 0
_diffrn_standards_number 0
_exptl_absorpt_coefficient_mu 1.424
_exptl_absorpt_correction_T_max 0.8946
_exptl_absorpt_correction_T_min 0.7836
_exptl_absorpt_correction_type multi-scan
_exptl_absorpt_process_details SADABS
_exptl_crystal_colour yellow
_exptl_crystal_density_diffrn 1.593
_exptl_crystal_density_method 'not measured'
_exptl_crystal_description block
_exptl_crystal_F_000 1960
_exptl_crystal_size_max 0.18
_exptl_crystal_size_mid 0.14
_exptl_crystal_size_min 0.08
_refine_diff_density_max 1.279
_refine_diff_density_min -1.265
_refine_diff_density_rms 0.167
_refine_ls_extinction_method none
_refine_ls_goodness_of_fit_ref 1.033
_refine_ls_hydrogen_treatment mixed
_refine_ls_matrix_type full
_refine_ls_number_parameters 484
_refine_ls_number_reflns 9318
_refine_ls_number_restraints 0
_refine_ls_restrained_S_all 1.033
_refine_ls_R_factor_all 0.1194
_refine_ls_R_factor_gt 0.0609
_refine_ls_shift/su_max 0.001
_refine_ls_shift/su_mean 0.000
_refine_ls_structure_factor_coef Fsqd
_refine_ls_weighting_details 'calc w=1/[\s^2^(Fo^2^)+(0.0607P)^2^+5.5375P] where P=(Fo^2^+2Fc^2^)/3'
_refine_ls_weighting_scheme calc
_refine_ls_wR_factor_gt 0.1383
_refine_ls_wR_factor_ref 0.1703
_reflns_number_gt 5650
_reflns_number_total 9318
_reflns_threshold_expression >2sigma(I)
_cod_data_source_file om2006968_si_002.cif
_cod_data_source_block iah164m
_cod_depositor_comments
;
The following automatic conversions were performed:

'_symmetry_cell_setting' value 'Monoclinic' changed to 'monoclinic'
according to /home/saulius/struct/CIF-dictionaries/cif_core.dic
dictionary named 'cif_core.dic' version 2.4.1 from 2010-06-29.

Automatic conversion script
Id: cif_fix_values 1715 2011-07-08 13:25:40Z adriana 
;
_cod_original_sg_symbol_H-M P2(1)/n
_cod_database_code 4065294

loop_
_symmetry_equiv_pos_as_xyz
'x, y, z'
'-x+1/2, y+1/2, -z+1/2'
'-x, -y, -z'
'x-1/2, -y-1/2, z-1/2'

loop_
_atom_site_label
_atom_site_type_symbol
_atom_site_fract_x
_atom_site_fract_y
_atom_site_fract_z
_atom_site_U_iso_or_equiv
_atom_site_adp_type
_atom_site_occupancy
_atom_site_symmetry_multiplicity
_atom_site_calc_flag
_atom_site_refinement_flags
Rh1 Rh 0.90007(4) 0.06513(2) 0.20911(3) 0.02283(15) Uani 1 1 d .
I1 I 0.70161(4) 0.13112(2) 0.11573(3) 0.02923(14) Uani 1 1 d .
P1 P 0.77726(15) 0.00223(8) 0.26221(10) 0.0233(4) Uani 1 1 d .
P2 P 1.02197(15) 0.14541(8) 0.19519(11) 0.0265(4) Uani 1 1 d .
O1 O 1.0753(5) -0.0296(3) 0.1927(3) 0.0482(14) Uani 1 1 d .
O2 O 0.8485(4) 0.13325(19) 0.3018(3) 0.0242(10) Uani 1 1 d .
C1 C 1.0078(7) 0.0072(3) 0.2028(4) 0.0347(17) Uani 1 1 d .
C2 C 0.9953(5) 0.1993(3) 0.2727(4) 0.0270(15) Uani 1 1 d .
C3 C 1.0684(6) 0.2518(3) 0.2943(5) 0.0377(18) Uani 1 1 d .
H3 H 1.1276 0.2604 0.2668 0.045 Uiso 1 1 calc R
C4 C 1.0523(7) 0.2900(4) 0.3558(6) 0.050(2) Uani 1 1 d .
H4 H 1.1022 0.3237 0.3706 0.061 Uiso 1 1 calc R
C5 C 0.9629(7) 0.2789(3) 0.3957(5) 0.0426(19) Uani 1 1 d .
H5 H 0.9523 0.3059 0.4362 0.051 Uiso 1 1 calc R
C6 C 0.8884(6) 0.2280(3) 0.3766(4) 0.0280(15) Uani 1 1 d .
C7 C 0.9108(6) 0.1887(3) 0.3182(4) 0.0250(14) Uani 1 1 d .
C8 C 0.7765(6) 0.2188(3) 0.4097(4) 0.0322(16) Uani 1 1 d .
C9 C 0.7522(6) 0.1500(3) 0.4128(4) 0.0268(15) Uani 1 1 d .
C10 C 0.6917(6) 0.1241(3) 0.4661(4) 0.0325(16) Uani 1 1 d .
H10 H 0.6694 0.1486 0.5052 0.039 Uiso 1 1 calc R
C11 C 0.6635(6) 0.0624(3) 0.4628(4) 0.0334(17) Uani 1 1 d .
H11 H 0.6271 0.0454 0.5013 0.040 Uiso 1 1 calc R
C12 C 0.6892(6) 0.0264(3) 0.4025(4) 0.0304(16) Uani 1 1 d .
H12 H 0.6670 -0.0146 0.3994 0.037 Uiso 1 1 calc R
C13 C 0.7482(5) 0.0499(3) 0.3454(4) 0.0234(14) Uani 1 1 d .
C14 C 0.7833(6) 0.1117(3) 0.3553(4) 0.0261(15) Uani 1 1 d .
C15 C 0.6294(5) -0.0153(3) 0.1947(4) 0.0239(14) Uani 1 1 d .
C16 C 0.5234(6) 0.0024(3) 0.2137(4) 0.0315(16) Uani 1 1 d .
H16 H 0.5269 0.0221 0.2634 0.038 Uiso 1 1 calc R
C17 C 0.4136(6) -0.0086(3) 0.1605(5) 0.0382(18) Uani 1 1 d .
H17 H 0.3440 0.0042 0.1744 0.046 Uiso 1 1 calc R
C18 C 0.4050(6) -0.0379(3) 0.0876(4) 0.0343(17) Uani 1 1 d .
H18 H 0.3300 -0.0456 0.0523 0.041 Uiso 1 1 calc R
C19 C 0.5107(7) -0.0566(3) 0.0659(5) 0.0377(18) Uani 1 1 d .
H19 H 0.5051 -0.0772 0.0166 0.045 Uiso 1 1 calc R
C20 C 0.6246(6) -0.0442(3) 0.1184(4) 0.0293(16) Uani 1 1 d .
C21 C 0.8230(6) -0.0712(3) 0.3158(4) 0.0248(14) Uani 1 1 d .
C22 C 0.7478(6) -0.1217(3) 0.2948(4) 0.0288(15) Uani 1 1 d .
H22 H 0.6784 -0.1184 0.2522 0.035 Uiso 1 1 calc R
C23 C 0.7745(7) -0.1766(3) 0.3359(5) 0.0362(17) Uani 1 1 d .
H23 H 0.7249 -0.2104 0.3199 0.043 Uiso 1 1 calc R
C24 C 0.8757(7) -0.1812(4) 0.4013(5) 0.045(2) Uani 1 1 d .
H24 H 0.8930 -0.2177 0.4306 0.054 Uiso 1 1 calc R
C25 C 0.9501(7) -0.1315(3) 0.4223(5) 0.0394(18) Uani 1 1 d .
H25 H 1.0174 -0.1347 0.4664 0.047 Uiso 1 1 calc R
C26 C 0.9276(6) -0.0760(3) 0.3793(4) 0.0325(16) Uani 1 1 d .
C27 C 0.9858(6) 0.1840(3) 0.0950(4) 0.0300(16) Uani 1 1 d .
C28 C 0.9763(6) 0.1499(3) 0.0227(5) 0.0348(17) Uani 1 1 d .
C29 C 0.9363(7) 0.1784(4) -0.0526(5) 0.0423(19) Uani 1 1 d .
H29 H 0.9315 0.1561 -0.1006 0.051 Uiso 1 1 calc R
C30 C 0.9035(7) 0.2391(4) -0.0582(5) 0.051(2) Uani 1 1 d .
H30 H 0.8745 0.2573 -0.1095 0.061 Uiso 1 1 calc R
C31 C 0.9138(7) 0.2723(4) 0.0119(5) 0.047(2) Uani 1 1 d .
H31 H 0.8931 0.3136 0.0081 0.056 Uiso 1 1 calc R
C32 C 0.9545(6) 0.2458(3) 0.0889(5) 0.0385(18) Uani 1 1 d .
H32 H 0.9610 0.2691 0.1363 0.046 Uiso 1 1 calc R
C33 C 1.1863(6) 0.1407(3) 0.2229(4) 0.0274(15) Uani 1 1 d .
C34 C 1.2502(6) 0.1565(3) 0.1663(5) 0.0381(18) Uani 1 1 d .
H34 H 1.2079 0.1683 0.1137 0.046 Uiso 1 1 calc R
C35 C 1.3745(7) 0.1554(4) 0.1844(6) 0.045(2) Uani 1 1 d .
H35 H 1.4155 0.1669 0.1455 0.054 Uiso 1 1 calc R
C36 C 1.4369(7) 0.1363(3) 0.2636(6) 0.048(2) Uani 1 1 d .
H36 H 1.5205 0.1354 0.2775 0.057 Uiso 1 1 calc R
C37 C 1.3758(6) 0.1190(3) 0.3208(6) 0.044(2) Uani 1 1 d .
H37 H 1.4190 0.1055 0.3723 0.053 Uiso 1 1 calc R
C38 C 1.2518(6) 0.1213(3) 0.3034(5) 0.0319(16) Uani 1 1 d .
C39 C 1.1897(7) 0.1053(4) 0.3706(5) 0.048(2) Uani 1 1 d .
H39A H 1.2389 0.0773 0.4086 0.072 Uiso 1 1 calc R
H39B H 1.1134 0.0866 0.3463 0.072 Uiso 1 1 calc R
H39C H 1.1775 0.1418 0.3992 0.072 Uiso 1 1 calc R
C40 C 1.0054(7) 0.0830(3) 0.0228(5) 0.0414(19) Uani 1 1 d .
H40A H 0.9422 0.0598 0.0366 0.062 Uiso 1 1 calc R
H40B H 1.0799 0.0752 0.0627 0.062 Uiso 1 1 calc R
H40C H 1.0127 0.0712 -0.0309 0.062 Uiso 1 1 calc R
C41 C 1.0195(6) -0.0253(3) 0.4045(4) 0.0364(17) Uani 1 1 d .
H41A H 1.0706 -0.0341 0.4579 0.055 Uiso 1 1 calc R
H41B H 0.9788 0.0129 0.4063 0.055 Uiso 1 1 calc R
H41C H 1.0674 -0.0225 0.3651 0.055 Uiso 1 1 calc R
C42 C 0.7344(6) -0.0632(3) 0.0913(4) 0.0317(16) Uani 1 1 d .
H42A H 0.7103 -0.0831 0.0387 0.048 Uiso 1 1 calc R
H42B H 0.7814 -0.0909 0.1310 0.048 Uiso 1 1 calc R
H42C H 0.7815 -0.0277 0.0868 0.048 Uiso 1 1 calc R
C43 C 0.6686(6) 0.2467(3) 0.3442(5) 0.0379(18) Uani 1 1 d .
H43A H 0.6815 0.2897 0.3391 0.057 Uiso 1 1 calc R
H43B H 0.5956 0.2403 0.3612 0.057 Uiso 1 1 calc R
H43C H 0.6623 0.2271 0.2920 0.057 Uiso 1 1 calc R
C44 C 0.7859(7) 0.2499(3) 0.4928(4) 0.0418(19) Uani 1 1 d .
H44A H 0.8524 0.2330 0.5332 0.063 Uiso 1 1 calc R
H44B H 0.7129 0.2434 0.5097 0.063 Uiso 1 1 calc R
H44C H 0.7983 0.2930 0.4876 0.063 Uiso 1 1 calc R
C1S C 0.7056(9) 0.1017(6) 0.7073(8) 0.101(4) Uani 1 1 d .
H1S1 H 0.7437 0.0654 0.6923 0.122 Uiso 1 1 calc R
H1S2 H 0.7036 0.0974 0.7646 0.122 Uiso 1 1 calc R
Cl1 Cl 0.7945(3) 0.16567(15) 0.69842(17) 0.0824(8) Uani 1 1 d .
Cl2 Cl 0.5626(3) 0.10491(14) 0.64878(18) 0.0821(8) Uani 1 1 d .

loop_
_atom_site_aniso_label
_atom_site_aniso_U_11
_atom_site_aniso_U_22
_atom_site_aniso_U_33
_atom_site_aniso_U_23
_atom_site_aniso_U_13
_atom_site_aniso_U_12
Rh1 0.0200(3) 0.0196(3) 0.0277(3) -0.0008(2) 0.0039(2) -0.0002(2)
I1 0.0232(2) 0.0270(3) 0.0340(3) 0.00192(19) 0.00049(18) -0.00041(18)
P1 0.0217(8) 0.0212(9) 0.0251(9) -0.0004(7) 0.0022(7) -0.0002(7)
P2 0.0201(8) 0.0232(9) 0.0360(10) -0.0002(7) 0.0068(7) 0.0005(7)
O1 0.042(3) 0.049(4) 0.054(4) 0.001(3) 0.013(3) 0.020(3)
O2 0.027(2) 0.019(2) 0.028(2) -0.0032(19) 0.0083(19) -0.0042(19)
C1 0.033(4) 0.041(5) 0.027(4) 0.002(3) 0.002(3) -0.005(4)
C2 0.019(3) 0.021(3) 0.041(4) -0.001(3) 0.005(3) -0.001(3)
C3 0.029(4) 0.026(4) 0.059(5) -0.009(4) 0.013(4) -0.008(3)
C4 0.034(4) 0.033(5) 0.088(7) -0.023(4) 0.023(4) -0.013(4)
C5 0.041(4) 0.029(4) 0.059(5) -0.016(4) 0.014(4) -0.002(3)
C6 0.026(3) 0.026(4) 0.030(4) -0.001(3) 0.005(3) 0.004(3)
C7 0.026(3) 0.012(3) 0.032(4) 0.002(3) -0.002(3) -0.005(3)
C8 0.035(4) 0.028(4) 0.033(4) -0.006(3) 0.007(3) 0.003(3)
C9 0.023(3) 0.031(4) 0.025(3) 0.002(3) 0.003(3) 0.002(3)
C10 0.032(4) 0.031(4) 0.035(4) 0.001(3) 0.010(3) 0.005(3)
C11 0.031(4) 0.042(5) 0.028(4) 0.002(3) 0.008(3) -0.003(3)
C12 0.029(4) 0.027(4) 0.033(4) -0.001(3) 0.003(3) -0.004(3)
C13 0.018(3) 0.022(3) 0.029(4) -0.001(3) 0.004(3) -0.001(3)
C14 0.022(3) 0.028(4) 0.027(3) 0.003(3) 0.003(3) -0.002(3)
C15 0.022(3) 0.012(3) 0.035(4) -0.002(3) 0.001(3) -0.004(2)
C16 0.029(4) 0.028(4) 0.034(4) 0.003(3) 0.001(3) 0.000(3)
C17 0.024(4) 0.033(4) 0.049(5) 0.008(4) -0.006(3) -0.001(3)
C18 0.025(4) 0.032(4) 0.037(4) 0.010(3) -0.008(3) -0.008(3)
C19 0.044(4) 0.029(4) 0.033(4) 0.011(3) -0.004(3) -0.011(3)
C20 0.034(4) 0.019(3) 0.030(4) 0.009(3) 0.000(3) -0.003(3)
C21 0.028(3) 0.020(3) 0.026(3) -0.001(3) 0.007(3) 0.000(3)
C22 0.031(4) 0.026(4) 0.030(4) 0.001(3) 0.008(3) 0.002(3)
C23 0.042(4) 0.023(4) 0.046(4) -0.001(3) 0.016(4) -0.007(3)
C24 0.049(5) 0.037(5) 0.047(5) 0.020(4) 0.009(4) 0.007(4)
C25 0.036(4) 0.038(5) 0.037(4) 0.010(3) -0.003(3) 0.003(3)
C26 0.030(4) 0.035(4) 0.033(4) -0.003(3) 0.011(3) -0.001(3)
C27 0.018(3) 0.034(4) 0.040(4) 0.006(3) 0.010(3) -0.003(3)
C28 0.033(4) 0.034(4) 0.042(4) 0.001(3) 0.018(3) -0.003(3)
C29 0.037(4) 0.054(5) 0.040(4) 0.013(4) 0.016(4) 0.005(4)
C30 0.039(5) 0.067(6) 0.048(5) 0.023(5) 0.013(4) 0.005(4)
C31 0.047(5) 0.032(5) 0.062(6) 0.019(4) 0.015(4) 0.009(4)
C32 0.027(4) 0.032(4) 0.059(5) 0.006(4) 0.013(4) 0.003(3)
C33 0.019(3) 0.022(4) 0.040(4) -0.004(3) 0.006(3) 0.001(3)
C34 0.021(4) 0.038(4) 0.054(5) 0.007(4) 0.006(3) 0.005(3)
C35 0.029(4) 0.038(5) 0.072(6) 0.003(4) 0.018(4) 0.003(3)
C36 0.017(4) 0.037(5) 0.087(7) -0.009(4) 0.007(4) 0.004(3)
C37 0.026(4) 0.026(4) 0.073(6) -0.009(4) -0.003(4) 0.007(3)
C38 0.031(4) 0.017(4) 0.045(4) -0.009(3) 0.004(3) -0.003(3)
C39 0.038(5) 0.056(6) 0.045(5) -0.005(4) 0.001(4) -0.005(4)
C40 0.057(5) 0.037(4) 0.036(4) -0.003(3) 0.022(4) 0.001(4)
C41 0.032(4) 0.036(4) 0.033(4) 0.007(3) -0.008(3) -0.003(3)
C42 0.036(4) 0.031(4) 0.027(4) -0.006(3) 0.005(3) -0.007(3)
C43 0.035(4) 0.031(4) 0.049(5) 0.004(3) 0.013(4) 0.006(3)
C44 0.052(5) 0.036(4) 0.039(4) -0.011(3) 0.015(4) 0.003(4)
C1S 0.058(7) 0.111(10) 0.142(12) 0.063(9) 0.038(7) 0.018(7)
Cl1 0.0796(19) 0.097(2) 0.0752(18) 0.0161(16) 0.0284(15) 0.0023(17)
Cl2 0.086(2) 0.086(2) 0.0788(19) 0.0151(16) 0.0296(16) 0.0074(17)

loop_
_atom_type_symbol
_atom_type_description
_atom_type_scat_dispersion_real
_atom_type_scat_dispersion_imag
_atom_type_scat_source
C C 0.0033 0.0016 'International Tables Vol C Tables 4.2.6.8 and 6.1.1.4'
H H 0.0000 0.0000 'International Tables Vol C Tables 4.2.6.8 and 6.1.1.4'
I I -0.4742 1.8119 'International Tables Vol C Tables 4.2.6.8 and 6.1.1.4'
O O 0.0106 0.0060 'International Tables Vol C Tables 4.2.6.8 and 6.1.1.4'
P P 0.1023 0.0942 'International Tables Vol C Tables 4.2.6.8 and 6.1.1.4'
Rh Rh -1.1178 0.9187 'International Tables Vol C Tables 4.2.6.8 and 6.1.1.4'
Cl Cl 0.1484 0.1585 'International Tables Vol C Tables 4.2.6.8 and 6.1.1.4'

loop_
_geom_angle_atom_site_label_1
_geom_angle_atom_site_label_2
_geom_angle_atom_site_label_3
_geom_angle
C1 Rh1 P2 95.0(2)
C1 Rh1 P1 95.7(2)
P2 Rh1 P1 160.93(7)
C1 Rh1 O2 141.7(2)
P2 Rh1 O2 80.94(11)
P1 Rh1 O2 80.87(11)
C1 Rh1 I1 143.4(2)
P2 Rh1 I1 88.92(5)
P1 Rh1 I1 91.84(4)
O2 Rh1 I1 74.85(11)
C15 P1 C13 105.8(3)
C15 P1 C21 103.0(3)
C13 P1 C21 101.9(3)
C15 P1 Rh1 116.7(2)
C13 P1 Rh1 101.6(2)
C21 P1 Rh1 125.4(2)
C33 P2 C27 104.0(3)
C33 P2 C2 101.6(3)
C27 P2 C2 108.3(3)
C33 P2 Rh1 123.2(2)
C27 P2 Rh1 116.2(2)
C2 P2 Rh1 101.8(2)
C14 O2 C7 120.0(5)
C14 O2 Rh1 118.8(4)
C7 O2 Rh1 118.7(4)
O1 C1 Rh1 175.1(6)
C7 C2 C3 116.5(6)
C7 C2 P2 122.8(5)
C3 C2 P2 120.5(5)
C4 C3 C2 120.1(7)
C4 C3 H3 120.0
C2 C3 H3 120.0
C3 C4 C5 120.9(7)
C3 C4 H4 119.6
C5 C4 H4 119.6
C4 C5 C6 121.2(7)
C4 C5 H5 119.4
C6 C5 H5 119.4
C7 C6 C5 116.8(6)
C7 C6 C8 119.8(6)
C5 C6 C8 123.0(6)
C6 C7 C2 124.3(6)
C6 C7 O2 120.3(6)
C2 C7 O2 115.4(6)
C9 C8 C44 112.2(6)
C9 C8 C6 108.5(6)
C44 C8 C6 113.3(6)
C9 C8 C43 106.8(5)
C44 C8 C43 109.3(6)
C6 C8 C43 106.4(6)
C10 C9 C14 117.4(6)
C10 C9 C8 123.3(6)
C14 C9 C8 119.1(6)
C11 C10 C9 121.5(7)
C11 C10 H10 119.2
C9 C10 H10 119.2
C12 C11 C10 119.8(7)
C12 C11 H11 120.1
C10 C11 H11 120.1
C11 C12 C13 121.7(6)
C11 C12 H12 119.2
C13 C12 H12 119.2
C12 C13 C14 116.4(6)
C12 C13 P1 121.5(5)
C14 C13 P1 122.1(5)
O2 C14 C9 121.2(6)
O2 C14 C13 115.8(6)
C9 C14 C13 122.9(6)
C16 C15 C20 119.6(6)
C16 C15 P1 122.0(5)
C20 C15 P1 118.2(5)
C17 C16 C15 121.3(7)
C17 C16 H16 119.4
C15 C16 H16 119.4
C18 C17 C16 120.9(7)
C18 C17 H17 119.5
C16 C17 H17 119.5
C17 C18 C19 119.5(6)
C17 C18 H18 120.2
C19 C18 H18 120.2
C20 C19 C18 120.6(7)
C20 C19 H19 119.7
C18 C19 H19 119.7
C19 C20 C15 118.0(7)
C19 C20 C42 118.5(6)
C15 C20 C42 123.4(6)
C22 C21 C26 119.7(6)
C22 C21 P1 118.9(5)
C26 C21 P1 121.4(5)
C23 C22 C21 121.1(6)
C23 C22 H22 119.4
C21 C22 H22 119.4
C22 C23 C24 119.8(7)
C22 C23 H23 120.1
C24 C23 H23 120.1
C25 C24 C23 119.3(7)
C25 C24 H24 120.4
C23 C24 H24 120.4
C24 C25 C26 122.1(7)
C24 C25 H25 119.0
C26 C25 H25 119.0
C21 C26 C25 118.0(6)
C21 C26 C41 124.3(6)
C25 C26 C41 117.7(6)
C32 C27 C28 119.2(7)
C32 C27 P2 120.5(6)
C28 C27 P2 119.9(5)
C29 C28 C27 119.2(7)
C29 C28 C40 117.6(7)
C27 C28 C40 123.2(7)
C30 C29 C28 121.3(8)
C30 C29 H29 119.3
C28 C29 H29 119.3
C31 C30 C29 119.5(8)
C31 C30 H30 120.3
C29 C30 H30 120.3
C30 C31 C32 121.2(8)
C30 C31 H31 119.4
C32 C31 H31 119.4
C31 C32 C27 119.6(8)
C31 C32 H32 120.2
C27 C32 H32 120.2
C34 C33 C38 118.5(6)
C34 C33 P2 120.1(5)
C38 C33 P2 121.4(5)
C33 C34 C35 122.7(7)
C33 C34 H34 118.6
C35 C34 H34 118.6
C34 C35 C36 117.9(8)
C34 C35 H35 121.1
C36 C35 H35 121.1
C37 C36 C35 120.8(7)
C37 C36 H36 119.6
C35 C36 H36 119.6
C36 C37 C38 121.4(8)
C36 C37 H37 119.3
C38 C37 H37 119.3
C37 C38 C33 118.7(7)
C37 C38 C39 119.1(7)
C33 C38 C39 122.2(6)
C38 C39 H39A 109.5
C38 C39 H39B 109.5
H39A C39 H39B 109.5
C38 C39 H39C 109.5
H39A C39 H39C 109.5
H39B C39 H39C 109.5
C28 C40 H40A 109.5
C28 C40 H40B 109.5
H40A C40 H40B 109.5
C28 C40 H40C 109.5
H40A C40 H40C 109.5
H40B C40 H40C 109.5
C26 C41 H41A 109.5
C26 C41 H41B 109.5
H41A C41 H41B 109.5
C26 C41 H41C 109.5
H41A C41 H41C 109.5
H41B C41 H41C 109.5
C20 C42 H42A 109.5
C20 C42 H42B 109.5
H42A C42 H42B 109.5
C20 C42 H42C 109.5
H42A C42 H42C 109.5
H42B C42 H42C 109.5
C8 C43 H43A 109.5
C8 C43 H43B 109.5
H43A C43 H43B 109.5
C8 C43 H43C 109.5
H43A C43 H43C 109.5
H43B C43 H43C 109.5
C8 C44 H44A 109.5
C8 C44 H44B 109.5
H44A C44 H44B 109.5
C8 C44 H44C 109.5
H44A C44 H44C 109.5
H44B C44 H44C 109.5
Cl2 C1S Cl1 114.7(6)
Cl2 C1S H1S1 108.6
Cl1 C1S H1S1 108.6
Cl2 C1S H1S2 108.6
Cl1 C1S H1S2 108.6
H1S1 C1S H1S2 107.6

loop_
_geom_bond_atom_site_label_1
_geom_bond_atom_site_label_2
_geom_bond_distance
Rh1 C1 1.792(8)
Rh1 P2 2.2928(18)
Rh1 P1 2.3021(18)
Rh1 O2 2.334(4)
Rh1 I1 2.8180(7)
P1 C15 1.830(6)
P1 C13 1.837(7)
P1 C21 1.850(6)
P2 C33 1.830(6)
P2 C27 1.833(7)
P2 C2 1.836(7)
O1 C1 1.159(9)
O2 C14 1.386(7)
O2 C7 1.399(7)
C2 C7 1.395(9)
C2 C3 1.414(9)
C3 C4 1.375(10)
C3 H3 0.9300
C4 C5 1.380(11)
C4 H4 0.9300
C5 C6 1.390(9)
C5 H5 0.9300
C6 C7 1.375(9)
C6 C8 1.535(10)
C8 C9 1.532(9)
C8 C44 1.530(9)
C8 C43 1.560(9)
C9 C10 1.383(9)
C9 C14 1.389(9)
C10 C11 1.385(9)
C10 H10 0.9300
C11 C12 1.370(9)
C11 H11 0.9300
C12 C13 1.400(9)
C12 H12 0.9300
C13 C14 1.409(9)
C15 C16 1.388(9)
C15 C20 1.416(9)
C16 C17 1.371(9)
C16 H16 0.9300
C17 C18 1.362(10)
C17 H17 0.9300
C18 C19 1.411(11)
C18 H18 0.9300
C19 C20 1.408(9)
C19 H19 0.9300
C20 C42 1.501(10)
C21 C22 1.392(9)
C21 C26 1.396(9)
C22 C23 1.379(9)
C22 H22 0.9300
C23 C24 1.388(10)
C23 H23 0.9300
C24 C25 1.373(10)
C24 H24 0.9300
C25 C26 1.402(10)
C25 H25 0.9300
C26 C41 1.516(9)
C27 C32 1.396(10)
C27 C28 1.403(10)
C28 C29 1.380(10)
C28 C40 1.500(10)
C29 C30 1.376(11)
C29 H29 0.9300
C30 C31 1.363(11)
C30 H30 0.9300
C31 C32 1.385(10)
C31 H31 0.9300
C32 H32 0.9300
C33 C34 1.381(10)
C33 C38 1.434(10)
C34 C35 1.383(9)
C34 H34 0.9300
C35 C36 1.405(12)
C35 H35 0.9300
C36 C37 1.374(12)
C36 H36 0.9300
C37 C38 1.381(10)
C37 H37 0.9300
C38 C39 1.517(11)
C39 H39A 0.9600
C39 H39B 0.9600
C39 H39C 0.9600
C40 H40A 0.9600
C40 H40B 0.9600
C40 H40C 0.9600
C41 H41A 0.9600
C41 H41B 0.9600
C41 H41C 0.9600
C42 H42A 0.9600
C42 H42B 0.9600
C42 H42C 0.9600
C43 H43A 0.9600
C43 H43B 0.9600
C43 H43C 0.9600
C44 H44A 0.9600
C44 H44B 0.9600
C44 H44C 0.9600
C1S Cl2 1.691(11)
C1S Cl1 1.760(12)
C1S H1S1 0.9700
C1S H1S2 0.9700
